data_7000700
loop_
_publ_author_name
'Li, Ping'
'Wang, Mei'
'Chen, Lin'
'Liu, Jihong'
'Zhao, Zhenbo'
'Sun, Licheng'

_publ_section_title
;
 Structures, protonation, and electrochemical properties of diiron
 dithiolate complexes containing pyridyl-phosphine ligands
;
_journal_issue 11
_journal_name_full 'Dalton Transactions'
_journal_page_first 1919
_journal_page_last 1926
_journal_paper_doi 10.1039/b814336f
_journal_year 2009
_chemical_formula_moiety 'C26 H23 Fe2 N O5 P S2, C F3 O3 S'
_chemical_formula_sum 'C27 H23 F3 Fe2 N O8 P S3'
_chemical_formula_weight 785.31
_space_group_IT_number 2
_symmetry_cell_setting triclinic
_symmetry_space_group_name_Hall '-P 1'
_symmetry_space_group_name_H-M 'P -1'
_atom_sites_solution_hydrogens geom
_atom_sites_solution_primary direct
_atom_sites_solution_secondary difmap
_audit_creation_date 'Oct 31 18:25:00 2006'
_audit_creation_method SHELXL-97
_cell_angle_alpha 97.749(4)
_cell_angle_beta 109.389(3)
_cell_angle_gamma 94.117(4)
_cell_formula_units_Z 2
_cell_length_a 10.8040(6)
_cell_length_b 10.9749(8)
_cell_length_c 14.5372(9)
_cell_measurement_reflns_used 4299
_cell_measurement_temperature 298(2)
_cell_measurement_theta_max 24.72
_cell_measurement_theta_min 2.58
_cell_volume 1598.53(18)
_computing_cell_refinement 'SMART (Bruker, 1997)'
_computing_data_collection 'SMART (Bruker, 1997)'
_computing_data_reduction 'SAINT (Bruker, 1997)'
_computing_molecular_graphics 'SHELXP97 (Sheldrick, 1997)'
_computing_publication_material 'SHELXTL (Bruker, 1997)'
_computing_structure_refinement 'SHELXL97 (Sheldrick, 1997)'
_computing_structure_solution 'SHELXS97 (Sheldrick, 1997)'
_diffrn_ambient_temperature 298(2)
_diffrn_measured_fraction_theta_full 0.990
_diffrn_measured_fraction_theta_max 0.990
_diffrn_measurement_device_type 'CCD area detector'
_diffrn_measurement_method 'phi and omega scans'
_diffrn_radiation_monochromator graphite
_diffrn_radiation_source 'fine-focus sealed tube'
_diffrn_radiation_type MoK\a
_diffrn_radiation_wavelength 0.71073
_diffrn_reflns_av_R_equivalents 0.0239
_diffrn_reflns_av_sigmaI/netI 0.0367
_diffrn_reflns_limit_h_max 14
_diffrn_reflns_limit_h_min -13
_diffrn_reflns_limit_k_max 14
_diffrn_reflns_limit_k_min -8
_diffrn_reflns_limit_l_max 18
_diffrn_reflns_limit_l_min -18
_diffrn_reflns_number 15173
_diffrn_reflns_theta_full 27.63
_diffrn_reflns_theta_max 27.63
_diffrn_reflns_theta_min 1.89
_exptl_absorpt_coefficient_mu 1.219
_exptl_absorpt_correction_T_max 0.7925
_exptl_absorpt_correction_T_min 0.7112
_exptl_absorpt_correction_type multi-scan
_exptl_absorpt_process_details SADABS
_exptl_crystal_colour red
_exptl_crystal_density_diffrn 1.632
_exptl_crystal_density_meas ?
_exptl_crystal_density_method 'not measured'
_exptl_crystal_description block
_exptl_crystal_F_000 796
_exptl_crystal_size_max 0.30
_exptl_crystal_size_mid 0.22
_exptl_crystal_size_min 0.20
_refine_diff_density_max 0.474
_refine_diff_density_min -0.350
_refine_diff_density_rms 0.057
_refine_ls_extinction_method none
_refine_ls_goodness_of_fit_ref 1.027
_refine_ls_hydrogen_treatment mixed
_refine_ls_matrix_type full
_refine_ls_number_parameters 410
_refine_ls_number_reflns 7369
_refine_ls_number_restraints 0
_refine_ls_restrained_S_all 1.027
_refine_ls_R_factor_all 0.0656
_refine_ls_R_factor_gt 0.0403
_refine_ls_shift/su_max 0.001
_refine_ls_shift/su_mean 0.000
_refine_ls_structure_factor_coef Fsqd
_refine_ls_weighting_details 'calc w=1/[\s^2^(Fo^2^)+(0.0491P)^2^+0.3515P] where P=(Fo^2^+2Fc^2^)/3'
_refine_ls_weighting_scheme calc
_refine_ls_wR_factor_gt 0.0935
_refine_ls_wR_factor_ref 0.1065
_reflns_number_gt 5154
_reflns_number_total 7369
_reflns_threshold_expression >2sigma(I)
_cod_data_source_file b814336f.txt
_cod_data_source_block 3aH
_cod_depositor_comments
;
The following automatic conversions were performed:
'_symmetry_cell_setting' value 'Triclinic' changed to 'triclinic'
according to '/home/saulius/struct/CIF-dictionaries/cif_core.dic'
dictionary named 'cif_core.dic' version 2.4.1 from 2010-06-29.

Automatic conversion script
Id: cif_fix_enum 1527 2010-12-29 10:47:43Z saulius 

The following automatic conversions were performed:

'_exptl_crystal_density_meas' value 'none' was changed to '?' - the
value is perceived as not measured.

Automatic conversion script
Id: cif_fix_values 3008 2015-01-20 13:52:24Z robertas 
;
_cod_original_sg_symbol_H-M 'P-1 '
_cod_database_code 7000700

loop_
_symmetry_equiv_pos_as_xyz
'x, y, z'
'-x, -y, -z'

loop_
_atom_site_label
_atom_site_type_symbol
_atom_site_fract_x
_atom_site_fract_y
_atom_site_fract_z
_atom_site_U_iso_or_equiv
_atom_site_adp_type
_atom_site_occupancy
_atom_site_symmetry_multiplicity
_atom_site_calc_flag
_atom_site_refinement_flags
_atom_site_disorder_assembly
_atom_site_disorder_group
Fe1 Fe 0.72886(4) 0.55591(4) 0.38512(3) 0.05968(14) Uani 1 1 d . . .
Fe2 Fe 0.53901(4) 0.46107(3) 0.22495(3) 0.04559(12) Uani 1 1 d . . .
S1 S 0.66658(9) 0.64056(8) 0.24619(7) 0.0728(3) Uani 1 1 d . . .
S2 S 0.51206(7) 0.54075(6) 0.36591(5) 0.05065(17) Uani 1 1 d . . .
P1 P 0.46261(6) 0.27209(6) 0.23888(5) 0.03786(15) Uani 1 1 d . . .
N1 N 0.1127(2) 0.2080(2) 0.14201(18) 0.0499(6) Uani 1 1 d . . .
O1 O 0.8717(3) 0.7759(3) 0.5290(3) 0.1534(17) Uani 1 1 d . . .
O2 O 0.9391(3) 0.4534(3) 0.3279(3) 0.1227(12) Uani 1 1 d . . .
O3 O 0.7690(3) 0.4000(2) 0.53692(19) 0.0906(8) Uani 1 1 d . . .
O4 O 0.6790(3) 0.3479(3) 0.1017(2) 0.0938(8) Uani 1 1 d . . .
O5 O 0.3127(3) 0.5228(3) 0.07083(18) 0.0963(9) Uani 1 1 d . . .
C1 C 0.8148(4) 0.6908(3) 0.4740(4) 0.0956(13) Uani 1 1 d . . .
C2 C 0.8573(4) 0.4955(4) 0.3497(3) 0.0830(11) Uani 1 1 d . . .
C3 C 0.7515(3) 0.4576(3) 0.4766(3) 0.0639(8) Uani 1 1 d . . .
C4 C 0.6236(3) 0.3923(3) 0.1500(3) 0.0627(8) Uani 1 1 d . . .
C5 C 0.3989(3) 0.4946(3) 0.1317(2) 0.0614(8) Uani 1 1 d . . .
C6 C 0.5782(4) 0.7744(3) 0.2611(4) 0.0940(13) Uani 1 1 d . . .
H6A H 0.6360 0.8485 0.2658 0.113 Uiso 1 1 calc R . .
H6C H 0.5022 0.7687 0.2012 0.113 Uiso 1 1 calc R . .
C7 C 0.5314(4) 0.7918(3) 0.3455(4) 0.0933(13) Uani 1 1 d . . .
H7A H 0.6082 0.8097 0.4058 0.112 Uiso 1 1 calc R . .
H7B H 0.4849 0.8644 0.3419 0.112 Uiso 1 1 calc R . .
C8 C 0.4444(4) 0.6884(3) 0.3541(3) 0.0754(10) Uani 1 1 d . . .
H8A H 0.3645 0.6748 0.2962 0.091 Uiso 1 1 calc R . .
H8B H 0.4191 0.7131 0.4113 0.091 Uiso 1 1 calc R . .
C9 C 0.3180(2) 0.2603(2) 0.28192(18) 0.0428(6) Uani 1 1 d . . .
H9A H 0.2995 0.1756 0.2905 0.051 Uiso 1 1 calc R . .
H9B H 0.3407 0.3129 0.3459 0.051 Uiso 1 1 calc R . .
C10 C 0.1966(2) 0.2971(2) 0.21211(19) 0.0432(6) Uani 1 1 d . . .
C11 C 0.1642(3) 0.4158(3) 0.2124(2) 0.0574(7) Uani 1 1 d . . .
H11A H 0.2182 0.4800 0.2607 0.069 Uiso 1 1 calc R . .
C12 C 0.0527(3) 0.4400(3) 0.1419(3) 0.0703(9) Uani 1 1 d . . .
H12A H 0.0318 0.5208 0.1425 0.084 Uiso 1 1 calc R . .
C13 C -0.0280(3) 0.3476(3) 0.0708(3) 0.0680(9) Uani 1 1 d . . .
H13A H -0.1027 0.3644 0.0221 0.082 Uiso 1 1 calc R . .
C14 C 0.0032(3) 0.2298(3) 0.0727(2) 0.0610(8) Uani 1 1 d . . .
H14A H -0.0515 0.1646 0.0259 0.073 Uiso 1 1 calc R . .
C15 C 0.4039(2) 0.1552(2) 0.12591(18) 0.0440(6) Uani 1 1 d . . .
C16 C 0.3551(3) 0.1901(3) 0.0337(2) 0.0650(8) Uani 1 1 d . . .
H16A H 0.3552 0.2736 0.0285 0.078 Uiso 1 1 calc R . .
C17 C 0.3065(4) 0.1012(4) -0.0503(2) 0.0798(11) Uani 1 1 d . . .
H17A H 0.2732 0.1252 -0.1119 0.096 Uiso 1 1 calc R . .
C18 C 0.3067(3) -0.0224(4) -0.0438(2) 0.0730(10) Uani 1 1 d . . .
H18A H 0.2741 -0.0819 -0.1009 0.088 Uiso 1 1 calc R . .
C19 C 0.3548(3) -0.0576(3) 0.0465(2) 0.0684(9) Uani 1 1 d . . .
H19A H 0.3552 -0.1413 0.0510 0.082 Uiso 1 1 calc R . .
C20 C 0.4030(3) 0.0303(3) 0.1312(2) 0.0545(7) Uani 1 1 d . . .
H20A H 0.4353 0.0053 0.1926 0.065 Uiso 1 1 calc R . .
C21 C 0.5812(2) 0.1934(2) 0.32552(18) 0.0423(6) Uani 1 1 d . . .
C22 C 0.5602(3) 0.1497(3) 0.4048(2) 0.0555(7) Uani 1 1 d . . .
H22A H 0.4810 0.1578 0.4159 0.067 Uiso 1 1 calc R . .
C23 C 0.6575(4) 0.0939(3) 0.4676(2) 0.0707(10) Uani 1 1 d . . .
H23A H 0.6436 0.0657 0.5213 0.085 Uiso 1 1 calc R . .
C24 C 0.7722(4) 0.0798(3) 0.4515(3) 0.0783(11) Uani 1 1 d . . .
H24A H 0.8363 0.0417 0.4941 0.094 Uiso 1 1 calc R . .
C25 C 0.7951(3) 0.1216(3) 0.3724(3) 0.0766(10) Uani 1 1 d . . .
H25A H 0.8738 0.1111 0.3611 0.092 Uiso 1 1 calc R . .
C26 C 0.6995(3) 0.1794(3) 0.3103(2) 0.0588(7) Uani 1 1 d . . .
H26A H 0.7149 0.2091 0.2577 0.071 Uiso 1 1 calc R . .
S3 S 1.15331(7) 0.88439(7) 0.20852(6) 0.05635(19) Uani 1 1 d . . .
O6 O 1.1968(2) 0.7773(2) 0.16678(19) 0.0821(7) Uani 1 1 d . . .
O7 O 1.2460(2) 0.9562(2) 0.29689(16) 0.0788(7) Uani 1 1 d . . .
O8 O 1.0842(2) 0.95738(19) 0.13665(15) 0.0697(6) Uani 1 1 d . . .
C27 C 1.0244(4) 0.8162(3) 0.2469(3) 0.0746(10) Uani 1 1 d . . .
F1 F 0.9651(3) 0.8995(3) 0.2826(2) 0.1210(9) Uani 1 1 d . . .
F2 F 1.0740(3) 0.7472(2) 0.31457(19) 0.1136(8) Uani 1 1 d . . .
F3 F 0.9335(2) 0.7440(2) 0.17052(19) 0.1011(7) Uani 1 1 d . . .
H1 H 0.124(3) 0.139(3) 0.146(2) 0.067(11) Uiso 1 1 d . . .

loop_
_atom_site_aniso_label
_atom_site_aniso_U_11
_atom_site_aniso_U_22
_atom_site_aniso_U_33
_atom_site_aniso_U_23
_atom_site_aniso_U_13
_atom_site_aniso_U_12
Fe1 0.0451(2) 0.0471(2) 0.0800(3) 0.0142(2) 0.0131(2) -0.00256(18)
Fe2 0.0459(2) 0.0437(2) 0.0542(2) 0.01814(17) 0.02188(18) 0.00985(16)
S1 0.0724(5) 0.0554(5) 0.1029(7) 0.0341(5) 0.0397(5) 0.0018(4)
S2 0.0510(4) 0.0404(3) 0.0591(4) 0.0044(3) 0.0193(3) 0.0029(3)
P1 0.0379(3) 0.0394(3) 0.0358(3) 0.0080(3) 0.0110(3) 0.0069(3)
N1 0.0461(13) 0.0458(14) 0.0530(14) 0.0051(11) 0.0125(11) 0.0038(11)
O1 0.105(2) 0.0730(19) 0.201(4) -0.025(2) -0.028(2) -0.0184(17)
O2 0.0753(19) 0.152(3) 0.158(3) 0.037(2) 0.054(2) 0.037(2)
O3 0.0962(19) 0.0808(17) 0.0735(16) 0.0235(14) 0.0004(14) -0.0038(14)
O4 0.107(2) 0.101(2) 0.110(2) 0.0279(17) 0.0787(18) 0.0318(16)
O5 0.1010(19) 0.123(2) 0.0744(16) 0.0527(16) 0.0205(14) 0.0537(17)
C1 0.064(2) 0.059(2) 0.136(4) 0.008(2) 0.003(2) -0.0050(18)
C2 0.058(2) 0.083(3) 0.107(3) 0.027(2) 0.024(2) 0.0074(19)
C3 0.0554(18) 0.0544(18) 0.066(2) 0.0058(16) 0.0041(15) -0.0050(14)
C4 0.0660(19) 0.0645(19) 0.073(2) 0.0261(16) 0.0380(17) 0.0141(16)
C5 0.0696(19) 0.0631(19) 0.0618(19) 0.0262(16) 0.0274(16) 0.0213(16)
C6 0.113(3) 0.049(2) 0.128(4) 0.038(2) 0.041(3) 0.017(2)
C7 0.080(3) 0.0460(19) 0.154(4) 0.020(2) 0.037(3) 0.0156(18)
C8 0.079(2) 0.0463(17) 0.103(3) 0.0010(17) 0.035(2) 0.0194(16)
C9 0.0423(13) 0.0451(14) 0.0398(13) 0.0057(11) 0.0141(11) 0.0000(11)
C10 0.0395(13) 0.0458(14) 0.0456(14) 0.0026(12) 0.0193(11) 0.0018(11)
C11 0.0481(16) 0.0484(16) 0.0710(19) -0.0019(14) 0.0181(14) 0.0102(13)
C12 0.0601(19) 0.0613(19) 0.090(2) 0.0124(18) 0.0238(18) 0.0244(16)
C13 0.0465(17) 0.086(2) 0.069(2) 0.0184(18) 0.0126(15) 0.0201(16)
C14 0.0423(15) 0.070(2) 0.0580(18) 0.0013(15) 0.0051(13) 0.0015(14)
C15 0.0375(13) 0.0550(16) 0.0363(13) 0.0016(11) 0.0109(10) 0.0065(11)
C16 0.073(2) 0.075(2) 0.0437(16) 0.0110(15) 0.0126(15) 0.0235(17)
C17 0.074(2) 0.120(3) 0.0354(16) 0.0037(19) 0.0075(15) 0.019(2)
C18 0.062(2) 0.093(3) 0.0502(19) -0.0214(18) 0.0164(15) 0.0013(18)
C19 0.070(2) 0.0618(19) 0.064(2) -0.0124(16) 0.0221(17) -0.0033(16)
C20 0.0595(17) 0.0512(16) 0.0473(15) -0.0008(13) 0.0158(13) 0.0019(13)
C21 0.0441(14) 0.0330(12) 0.0394(13) 0.0022(10) 0.0021(11) 0.0058(10)
C22 0.0635(18) 0.0472(15) 0.0452(15) 0.0112(12) 0.0045(13) 0.0026(13)
C23 0.086(3) 0.0527(18) 0.0537(18) 0.0170(14) -0.0048(17) 0.0068(17)
C24 0.083(3) 0.0493(18) 0.071(2) 0.0080(16) -0.0170(19) 0.0191(17)
C25 0.0559(19) 0.066(2) 0.088(3) 0.0000(19) 0.0001(17) 0.0244(16)
C26 0.0536(17) 0.0579(17) 0.0587(18) 0.0067(14) 0.0109(14) 0.0159(14)
S3 0.0543(4) 0.0505(4) 0.0580(4) 0.0149(3) 0.0096(3) 0.0042(3)
O6 0.0797(16) 0.0785(16) 0.0882(17) 0.0120(13) 0.0257(13) 0.0309(13)
O7 0.0793(16) 0.0731(15) 0.0627(13) 0.0154(11) 0.0001(12) -0.0160(12)
O8 0.0798(15) 0.0545(12) 0.0633(13) 0.0215(10) 0.0059(11) 0.0047(11)
C27 0.070(2) 0.064(2) 0.088(3) 0.024(2) 0.022(2) 0.0055(18)
F1 0.124(2) 0.117(2) 0.152(2) 0.0182(18) 0.0849(19) 0.0361(17)
F2 0.1186(19) 0.1114(18) 0.1192(18) 0.0707(16) 0.0345(15) 0.0039(15)
F3 0.0704(13) 0.0864(15) 0.1277(19) 0.0179(14) 0.0149(13) -0.0157(11)

loop_
_atom_type_symbol
_atom_type_description
_atom_type_scat_dispersion_real
_atom_type_scat_dispersion_imag
_atom_type_scat_source
C C 0.0033 0.0016 'International Tables Vol C Tables 4.2.6.8 and 6.1.1.4'
H H 0.0000 0.0000 'International Tables Vol C Tables 4.2.6.8 and 6.1.1.4'
N N 0.0061 0.0033 'International Tables Vol C Tables 4.2.6.8 and 6.1.1.4'
O O 0.0106 0.0060 'International Tables Vol C Tables 4.2.6.8 and 6.1.1.4'
P P 0.1023 0.0942 'International Tables Vol C Tables 4.2.6.8 and 6.1.1.4'
S S 0.1246 0.1234 'International Tables Vol C Tables 4.2.6.8 and 6.1.1.4'
Fe Fe 0.3463 0.8444 'International Tables Vol C Tables 4.2.6.8 and 6.1.1.4'
F F 0.0171 0.0103 'International Tables Vol C Tables 4.2.6.8 and 6.1.1.4'

loop_
_geom_angle_atom_site_label_1
_geom_angle_atom_site_label_2
_geom_angle_atom_site_label_3
_geom_angle
_geom_angle_site_symmetry_1
_geom_angle_site_symmetry_3
_geom_angle_publ_flag
C2 Fe1 C3 90.65(17) . . ?
C2 Fe1 C1 102.34(19) . . ?
C3 Fe1 C1 93.57(17) . . ?
C2 Fe1 S1 89.09(13) . . ?
C3 Fe1 S1 166.26(10) . . ?
C1 Fe1 S1 99.90(14) . . ?
C2 Fe1 S2 148.18(13) . . ?
C3 Fe1 S2 88.54(11) . . ?
C1 Fe1 S2 109.46(14) . . ?
S1 Fe1 S2 84.47(3) . . ?
C2 Fe1 Fe2 96.44(13) . . ?
C3 Fe1 Fe2 111.38(9) . . ?
C1 Fe1 Fe2 148.53(13) . . ?
S1 Fe1 Fe2 55.05(3) . . ?
S2 Fe1 Fe2 54.80(2) . . ?
C5 Fe2 C4 99.43(15) . . ?
C5 Fe2 S2 104.02(11) . . ?
C4 Fe2 S2 156.28(11) . . ?
C5 Fe2 P1 99.47(11) . . ?
C4 Fe2 P1 89.45(10) . . ?
S2 Fe2 P1 90.22(3) . . ?
C5 Fe2 S1 97.00(11) . . ?
C4 Fe2 S1 88.45(11) . . ?
S2 Fe2 S1 85.20(3) . . ?
P1 Fe2 S1 163.51(3) . . ?
C5 Fe2 Fe1 143.74(11) . . ?
C4 Fe2 Fe1 102.45(11) . . ?
S2 Fe2 Fe1 55.54(2) . . ?
P1 Fe2 Fe1 109.23(2) . . ?
S1 Fe2 Fe1 55.45(3) . . ?
C6 S1 Fe2 111.56(14) . . ?
C6 S1 Fe1 111.02(15) . . ?
Fe2 S1 Fe1 69.50(3) . . ?
C8 S2 Fe2 110.16(13) . . ?
C8 S2 Fe1 112.93(12) . . ?
Fe2 S2 Fe1 69.66(3) . . ?
C21 P1 C15 102.10(11) . . ?
C21 P1 C9 101.88(12) . . ?
C15 P1 C9 101.11(11) . . ?
C21 P1 Fe2 115.50(8) . . ?
C15 P1 Fe2 116.77(9) . . ?
C9 P1 Fe2 117.03(9) . . ?
C14 N1 C10 123.6(3) . . ?
C14 N1 H1 118(2) . . ?
C10 N1 H1 118(2) . . ?
O1 C1 Fe1 178.2(5) . . ?
O2 C2 Fe1 178.0(4) . . ?
O3 C3 Fe1 177.1(3) . . ?
O4 C4 Fe2 179.7(4) . . ?
O5 C5 Fe2 175.7(3) . . ?
C7 C6 S1 118.2(3) . . ?
C7 C6 H6A 107.8 . . ?
S1 C6 H6A 107.8 . . ?
C7 C6 H6C 107.8 . . ?
S1 C6 H6C 107.8 . . ?
H6A C6 H6C 107.1 . . ?
C8 C7 C6 116.8(4) . . ?
C8 C7 H7A 108.1 . . ?
C6 C7 H7A 108.1 . . ?
C8 C7 H7B 108.1 . . ?
C6 C7 H7B 108.1 . . ?
H7A C7 H7B 107.3 . . ?
C7 C8 S2 116.6(3) . . ?
C7 C8 H8A 108.1 . . ?
S2 C8 H8A 108.1 . . ?
C7 C8 H8B 108.1 . . ?
S2 C8 H8B 108.1 . . ?
H8A C8 H8B 107.3 . . ?
C10 C9 P1 113.04(17) . . ?
C10 C9 H9A 109.0 . . ?
P1 C9 H9A 109.0 . . ?
C10 C9 H9B 109.0 . . ?
P1 C9 H9B 109.0 . . ?
H9A C9 H9B 107.8 . . ?
N1 C10 C11 117.0(2) . . ?
N1 C10 C9 117.8(2) . . ?
C11 C10 C9 125.1(2) . . ?
C12 C11 C10 120.2(3) . . ?
C12 C11 H11A 119.9 . . ?
C10 C11 H11A 119.9 . . ?
C13 C12 C11 120.9(3) . . ?
C13 C12 H12A 119.5 . . ?
C11 C12 H12A 119.5 . . ?
C12 C13 C14 118.4(3) . . ?
C12 C13 H13A 120.8 . . ?
C14 C13 H13A 120.8 . . ?
N1 C14 C13 119.8(3) . . ?
N1 C14 H14A 120.1 . . ?
C13 C14 H14A 120.1 . . ?
C20 C15 C16 118.6(3) . . ?
C20 C15 P1 120.7(2) . . ?
C16 C15 P1 120.7(2) . . ?
C17 C16 C15 120.1(3) . . ?
C17 C16 H16A 119.9 . . ?
C15 C16 H16A 119.9 . . ?
C18 C17 C16 120.6(3) . . ?
C18 C17 H17A 119.7 . . ?
C16 C17 H17A 119.7 . . ?
C19 C18 C17 119.7(3) . . ?
C19 C18 H18A 120.1 . . ?
C17 C18 H18A 120.1 . . ?
C18 C19 C20 120.3(3) . . ?
C18 C19 H19A 119.8 . . ?
C20 C19 H19A 119.8 . . ?
C19 C20 C15 120.6(3) . . ?
C19 C20 H20A 119.7 . . ?
C15 C20 H20A 119.7 . . ?
C26 C21 C22 118.9(2) . . ?
C26 C21 P1 116.9(2) . . ?
C22 C21 P1 124.2(2) . . ?
C21 C22 C23 119.8(3) . . ?
C21 C22 H22A 120.1 . . ?
C23 C22 H22A 120.1 . . ?
C24 C23 C22 120.7(3) . . ?
C24 C23 H23A 119.6 . . ?
C22 C23 H23A 119.6 . . ?
C23 C24 C25 120.6(3) . . ?
C23 C24 H24A 119.7 . . ?
C25 C24 H24A 119.7 . . ?
C24 C25 C26 119.1(3) . . ?
C24 C25 H25A 120.5 . . ?
C26 C25 H25A 120.5 . . ?
C25 C26 C21 120.9(3) . . ?
C25 C26 H26A 119.6 . . ?
C21 C26 H26A 119.6 . . ?
O7 S3 O6 116.44(16) . . ?
O7 S3 O8 113.96(13) . . ?
O6 S3 O8 113.87(14) . . ?
O7 S3 C27 104.70(17) . . ?
O6 S3 C27 102.12(17) . . ?
O8 S3 C27 103.55(15) . . ?
F1 C27 F2 108.5(3) . . ?
F1 C27 F3 107.5(3) . . ?
F2 C27 F3 107.7(3) . . ?
F1 C27 S3 112.4(3) . . ?
F2 C27 S3 110.5(3) . . ?
F3 C27 S3 110.2(3) . . ?

loop_
_geom_bond_atom_site_label_1
_geom_bond_atom_site_label_2
_geom_bond_distance
_geom_bond_site_symmetry_2
_geom_bond_publ_flag
Fe1 C2 1.773(4) . ?
Fe1 C3 1.789(4) . ?
Fe1 C1 1.793(4) . ?
Fe1 S1 2.2558(10) . ?
Fe1 S2 2.2560(8) . ?
Fe1 Fe2 2.5654(6) . ?
Fe2 C5 1.766(3) . ?
Fe2 C4 1.769(3) . ?
Fe2 S2 2.2357(8) . ?
Fe2 P1 2.2366(7) . ?
Fe2 S1 2.2448(9) . ?
S1 C6 1.835(4) . ?
S2 C8 1.831(3) . ?
P1 C21 1.831(2) . ?
P1 C15 1.835(3) . ?
P1 C9 1.869(3) . ?
N1 C14 1.337(4) . ?
N1 C10 1.344(3) . ?
N1 H1 0.78(3) . ?
O1 C1 1.131(4) . ?
O2 C2 1.141(5) . ?
O3 C3 1.123(4) . ?
O4 C4 1.147(4) . ?
O5 C5 1.147(3) . ?
C6 C7 1.470(6) . ?
C6 H6A 0.9700 . ?
C6 H6C 0.9700 . ?
C7 C8 1.466(5) . ?
C7 H7A 0.9700 . ?
C7 H7B 0.9700 . ?
C8 H8A 0.9700 . ?
C8 H8B 0.9700 . ?
C9 C10 1.488(3) . ?
C9 H9A 0.9700 . ?
C9 H9B 0.9700 . ?
C10 C11 1.373(4) . ?
C11 C12 1.368(4) . ?
C11 H11A 0.9300 . ?
C12 C13 1.360(5) . ?
C12 H12A 0.9300 . ?
C13 C14 1.360(4) . ?
C13 H13A 0.9300 . ?
C14 H14A 0.9300 . ?
C15 C20 1.384(4) . ?
C15 C16 1.385(4) . ?
C16 C17 1.377(5) . ?
C16 H16A 0.9300 . ?
C17 C18 1.373(5) . ?
C17 H17A 0.9300 . ?
C18 C19 1.362(5) . ?
C18 H18A 0.9300 . ?
C19 C20 1.378(4) . ?
C19 H19A 0.9300 . ?
C20 H20A 0.9300 . ?
C21 C26 1.383(4) . ?
C21 C22 1.385(4) . ?
C22 C23 1.385(4) . ?
C22 H22A 0.9300 . ?
C23 C24 1.351(5) . ?
C23 H23A 0.9300 . ?
C24 C25 1.382(5) . ?
C24 H24A 0.9300 . ?
C25 C26 1.383(4) . ?
C25 H25A 0.9300 . ?
C26 H26A 0.9300 . ?
S3 O7 1.426(2) . ?
S3 O6 1.430(2) . ?
S3 O8 1.444(2) . ?
S3 C27 1.813(4) . ?
C27 F1 1.302(4) . ?
C27 F2 1.319(4) . ?
C27 F3 1.324(4) . ?
